data_7106223
loop_
_publ_author_name
'Matti Tuikka'
'Pipsa Hirva'
'Kari Rissanen'
'Jouko Korppi-Tommola'
'Matti Haukka'

_publ_section_title
;
 Halogen bonding - a key step in charge recombination of the
 dye-sensitized solar cell
;
_journal_name_full Chem.Commun.
_journal_page_first 4499
_journal_paper_doi 10.1039/c1cc10491h
_journal_volume 47
_journal_year 2011
_chemical_formula_moiety 'C26 H16 N6 O8 Ru S2, 4(C H4 O), 2(I2)'
_chemical_formula_sum 'C30 H32 I4 N6 O12 Ru S2'
_chemical_formula_weight 1341.41
_chemical_name_systematic
;
?
;
_space_group_IT_number 2
_symmetry_cell_setting triclinic
_symmetry_space_group_name_Hall '-P 1'
_symmetry_space_group_name_H-M 'P -1'
_atom_sites_solution_hydrogens geom
_atom_sites_solution_primary direct
_atom_sites_solution_secondary difmap
_audit_creation_method SHELXL-97
_cell_angle_alpha 89.605(3)
_cell_angle_beta 81.177(3)
_cell_angle_gamma 72.800(3)
_cell_formula_units_Z 2
_cell_length_a 9.4272(6)
_cell_length_b 10.9639(7)
_cell_length_c 21.8249(13)
_cell_measurement_reflns_used 4672
_cell_measurement_temperature 100(2)
_cell_measurement_theta_max 27.39
_cell_measurement_theta_min 2.29
_cell_volume 2127.6(2)
_computing_cell_refinement 'SAINT (Bruker AXS, 2009)'
_computing_data_collection 'APEX2 (Bruker AXS, 2010)'
_computing_data_reduction 'SAINT (Bruker AXS, 2009)'
_computing_molecular_graphics 'Diamond v.3.2f (Brandenburg, 2010)'
_computing_publication_material 'SHELXL-97 (Sheldrick, 2008)'
_computing_structure_refinement 'SHELXL-97 (Sheldrick, 2008)'
_computing_structure_solution 'SHELXS-97 (Sheldrick, 2008)'
_diffrn_ambient_temperature 100(2)
_diffrn_detector_area_resol_mean 16
_diffrn_measured_fraction_theta_full 0.996
_diffrn_measured_fraction_theta_max 0.996
_diffrn_measurement_device '62mm x 62mm CCD camera on three-circle goniostat'
_diffrn_measurement_device_type 'Bruker SMART APEX II CCD'
_diffrn_measurement_method '\f scans and \w scans'
_diffrn_radiation_monochromator 'flat graphite crystal'
_diffrn_radiation_source 'fine-focus sealed tube'
_diffrn_radiation_type MoK\a
_diffrn_radiation_wavelength 0.71073
_diffrn_reflns_av_R_equivalents 0.0244
_diffrn_reflns_av_sigmaI/netI 0.0546
_diffrn_reflns_limit_h_max 10
_diffrn_reflns_limit_h_min -11
_diffrn_reflns_limit_k_max 13
_diffrn_reflns_limit_k_min -13
_diffrn_reflns_limit_l_max 26
_diffrn_reflns_limit_l_min -24
_diffrn_reflns_number 10500
_diffrn_reflns_theta_full 25.50
_diffrn_reflns_theta_max 25.50
_diffrn_reflns_theta_min 1.89
_exptl_absorpt_coefficient_mu 3.431
_exptl_absorpt_correction_T_max 0.7685
_exptl_absorpt_correction_T_min 0.6271
_exptl_absorpt_correction_type multi-scan
_exptl_absorpt_process_details 'SADABS (Sheldrick, 2008)'
_exptl_crystal_colour black
_exptl_crystal_density_diffrn 2.094
_exptl_crystal_density_method 'not measured'
_exptl_crystal_description Block
_exptl_crystal_F_000 1276
_exptl_crystal_size_max 0.15
_exptl_crystal_size_mid 0.10
_exptl_crystal_size_min 0.08
_refine_diff_density_max 2.393
_refine_diff_density_min -2.084
_refine_diff_density_rms 0.202
_refine_ls_extinction_method none
_refine_ls_goodness_of_fit_ref 1.045
_refine_ls_hydrogen_treatment constr
_refine_ls_matrix_type full
_refine_ls_number_parameters 507
_refine_ls_number_reflns 7906
_refine_ls_number_restraints 0
_refine_ls_restrained_S_all 1.045
_refine_ls_R_factor_all 0.0742
_refine_ls_R_factor_gt 0.0496
_refine_ls_shift/su_max 0.001
_refine_ls_shift/su_mean 0.000
_refine_ls_structure_factor_coef Fsqd
_refine_ls_weighting_details 'calc w=1/[\s^2^(Fo^2^)+(0.0674P)^2^+16.9515P] where P=(Fo^2^+2Fc^2^)/3'
_refine_ls_weighting_scheme calc
_refine_ls_wR_factor_gt 0.1281
_refine_ls_wR_factor_ref 0.1402
_reflns_number_gt 5907
_reflns_number_total 7906
_reflns_threshold_expression >2sigma(I)
_cod_data_source_file c1cc10491h.txt
_cod_data_source_block n3i2
_cod_database_code 7106223

loop_
_symmetry_equiv_pos_as_xyz
'x, y, z'
'-x, -y, -z'

loop_
_atom_site_label
_atom_site_type_symbol
_atom_site_fract_x
_atom_site_fract_y
_atom_site_fract_z
_atom_site_U_iso_or_equiv
_atom_site_adp_type
_atom_site_occupancy
_atom_site_symmetry_multiplicity
_atom_site_calc_flag
_atom_site_refinement_flags
_atom_site_disorder_assembly
_atom_site_disorder_group
Ru1 Ru 0.27895(7) 0.82633(6) 0.74509(3) 0.01325(15) Uani 1 1 d . . .
I3 I -0.35114(6) 1.07408(6) 0.77399(3) 0.02389(15) Uani 1 1 d . . .
I1 I 0.07558(7) 0.42772(6) 0.69724(3) 0.03174(17) Uani 1 1 d . . .
I2 I -0.13317(8) 0.36851(8) 0.78735(4) 0.0524(2) Uani 1 1 d . . .
I4 I -0.47827(7) 1.26264(6) 0.69678(3) 0.03004(17) Uani 1 1 d . . .
S1 S 0.2949(3) 0.4803(2) 0.60542(11) 0.0297(5) Uani 1 1 d . . .
S2 S -0.2232(3) 0.8488(3) 0.84515(11) 0.0302(5) Uani 1 1 d . . .
O1 O 0.8730(6) 0.9517(6) 0.5488(3) 0.0237(14) Uani 1 1 d . . .
O2 O 1.0054(6) 0.7912(6) 0.5997(3) 0.0242(14) Uani 1 1 d . . .
H2A H 1.0772 0.7976 0.5731 0.036 Uiso 1 1 calc R . .
O3 O 0.2301(7) 1.2714(6) 0.5174(3) 0.0252(14) Uani 1 1 d . . .
H3A H 0.2035 1.3251 0.4905 0.038 Uiso 1 1 calc R . .
O4 O -0.0201(7) 1.3109(6) 0.5450(3) 0.0286(15) Uani 1 1 d . . .
O5 O 0.6355(7) 0.3505(5) 0.9286(3) 0.0252(14) Uani 1 1 d . . .
H5A H 0.6903 0.3081 0.9531 0.038 Uiso 1 1 calc R . .
O6 O 0.6696(7) 0.5174(6) 0.9778(3) 0.0230(13) Uani 1 1 d . . .
O7 O 0.3963(8) 1.1526(6) 0.9974(3) 0.0300(15) Uani 1 1 d . . .
O8 O 0.2986(7) 1.3163(6) 0.9407(3) 0.0258(14) Uani 1 1 d . . .
H8A H 0.3261 1.3579 0.9664 0.039 Uiso 1 1 calc R . .
N6 N 0.0658(8) 0.8305(7) 0.7852(3) 0.0189(15) Uani 1 1 d . . .
O10 O 0.1898(7) 0.4441(6) 0.4393(3) 0.0305(15) Uani 1 1 d . . .
H10A H 0.1247 0.5145 0.4502 0.046 Uiso 1 1 calc R . .
O11 O 0.2225(7) 0.8490(6) 0.5296(3) 0.0269(14) Uani 1 1 d . . .
H11 H 0.1744 0.8944 0.5041 0.040 Uiso 1 1 calc R . .
N1 N 0.2112(7) 0.9592(7) 0.6812(3) 0.0180(15) Uani 1 1 d . . .
N2 N 0.4826(7) 0.8331(6) 0.6995(3) 0.0131(14) Uani 1 1 d . . .
N3 N 0.2854(7) 0.9529(6) 0.8116(3) 0.0138(14) Uani 1 1 d . . .
N4 N 0.3656(7) 0.7068(6) 0.8104(3) 0.0141(14) Uani 1 1 d . . .
N5 N 0.2876(8) 0.6850(7) 0.6827(3) 0.0190(15) Uani 1 1 d . . .
O12 O 0.8124(8) 0.1908(7) 0.9880(3) 0.0347(16) Uani 1 1 d . . .
H12 H 0.8822 0.2017 1.0049 0.052 Uiso 1 1 calc R . .
C1 C 0.0666(9) 1.0224(8) 0.6750(4) 0.0201(18) Uani 1 1 d . . .
H1 H -0.0126 1.0015 0.7010 0.024 Uiso 1 1 calc R . .
C2 C 0.0304(9) 1.1158(8) 0.6321(4) 0.0189(18) Uani 1 1 d . . .
H2 H -0.0716 1.1578 0.6286 0.023 Uiso 1 1 calc R . .
C3 C 0.1456(9) 1.1466(8) 0.5945(4) 0.0189(18) Uani 1 1 d . . .
C4 C 0.2935(9) 1.0822(8) 0.5998(4) 0.0179(17) Uani 1 1 d . . .
H4 H 0.3739 1.1017 0.5738 0.021 Uiso 1 1 calc R . .
C5 C 0.3225(9) 0.9903(8) 0.6427(4) 0.0153(17) Uani 1 1 d . . .
C6 C 0.4756(9) 0.9154(8) 0.6524(3) 0.0126(16) Uani 1 1 d . . .
C7 C 0.6046(9) 0.9271(8) 0.6163(4) 0.0167(17) Uani 1 1 d . . .
H7 H 0.5969 0.9855 0.5837 0.020 Uiso 1 1 calc R . .
C8 C 0.7444(9) 0.8541(8) 0.6274(4) 0.0171(17) Uani 1 1 d . . .
C9 C 0.8815(9) 0.8697(8) 0.5881(4) 0.0183(18) Uani 1 1 d . . .
C10 C 0.7508(10) 0.7703(8) 0.6756(4) 0.0203(18) Uani 1 1 d . . .
H10 H 0.8452 0.7194 0.6848 0.024 Uiso 1 1 calc R . .
C11 C 0.6185(9) 0.7616(8) 0.7102(4) 0.0176(17) Uani 1 1 d . . .
H11X H 0.6240 0.7030 0.7426 0.021 Uiso 1 1 calc R . .
C12 C 0.1109(10) 1.2509(9) 0.5498(4) 0.025(2) Uani 1 1 d . . .
C13 C 0.2298(9) 1.0816(8) 0.8104(4) 0.0201(18) Uani 1 1 d . . .
H13 H 0.1795 1.1171 0.7769 0.024 Uiso 1 1 calc R . .
C14 C 0.2427(9) 1.1636(8) 0.8553(4) 0.0206(18) Uani 1 1 d . . .
H14 H 0.2014 1.2534 0.8533 0.025 Uiso 1 1 calc R . .
C15 C 0.3180(9) 1.1106(8) 0.9036(4) 0.0171(17) Uani 1 1 d . . .
C16 C 0.3711(9) 0.9787(8) 0.9066(4) 0.0168(17) Uani 1 1 d . . .
H16 H 0.4178 0.9414 0.9407 0.020 Uiso 1 1 calc R . .
C17 C 0.3554(9) 0.9026(8) 0.8601(4) 0.0155(17) Uani 1 1 d . . .
C18 C 0.4042(9) 0.7609(8) 0.8585(4) 0.0180(18) Uani 1 1 d . . .
C19 C 0.3964(9) 0.5773(8) 0.8069(4) 0.0182(17) Uani 1 1 d . . .
H19 H 0.3652 0.5397 0.7743 0.022 Uiso 1 1 calc R . .
C20 C 0.4716(10) 0.4979(8) 0.8490(4) 0.0214(18) Uani 1 1 d . . .
H20 H 0.4896 0.4081 0.8462 0.026 Uiso 1 1 calc R . .
C21 C 0.5205(9) 0.5553(8) 0.8961(4) 0.0175(17) Uani 1 1 d . . .
C22 C 0.6159(9) 0.4736(8) 0.9384(4) 0.0195(18) Uani 1 1 d . . .
C23 C 0.4844(9) 0.6873(8) 0.9010(4) 0.0182(17) Uani 1 1 d . . .
H23 H 0.5143 0.7271 0.9332 0.022 Uiso 1 1 calc R . .
C24 C 0.3421(9) 1.1935(8) 0.9525(4) 0.0194(18) Uani 1 1 d . . .
C25 C 0.2900(10) 0.6041(9) 0.6507(4) 0.025(2) Uani 1 1 d . . .
C26 C -0.0493(10) 0.8362(8) 0.8090(4) 0.0204(18) Uani 1 1 d . . .
C27 C 0.0306(14) 0.6149(12) 0.9321(6) 0.055(3) Uani 1 1 d . . .
H27A H 0.1069 0.5621 0.9550 0.083 Uiso 1 1 calc R . .
H27B H 0.0750 0.6170 0.8887 0.083 Uiso 1 1 calc R . .
H27C H -0.0533 0.5785 0.9343 0.083 Uiso 1 1 calc R . .
O13 O -0.0240(9) 0.7436(8) 0.9595(4) 0.047(2) Uani 1 1 d . . .
H13A H -0.0639 0.7942 0.9336 0.070 Uiso 1 1 calc R . .
C29 C 0.3251(12) 0.4654(11) 0.4127(5) 0.043(3) Uani 1 1 d . . .
H29A H 0.3550 0.5176 0.4416 0.065 Uiso 1 1 calc R . .
H29B H 0.3111 0.5103 0.3740 0.065 Uiso 1 1 calc R . .
H29C H 0.4036 0.3833 0.4037 0.065 Uiso 1 1 calc R . .
C30 C 0.3548(12) 0.7684(11) 0.4987(5) 0.042(3) Uani 1 1 d . . .
H30A H 0.3467 0.7602 0.4548 0.062 Uiso 1 1 calc R . .
H30B H 0.3746 0.6842 0.5168 0.062 Uiso 1 1 calc R . .
H30C H 0.4376 0.8035 0.5024 0.062 Uiso 1 1 calc R . .
C31 C 0.8713(16) 0.0874(11) 0.9439(6) 0.060(4) Uani 1 1 d . . .
H31A H 0.8020 0.0938 0.9140 0.090 Uiso 1 1 calc R . .
H31B H 0.8837 0.0067 0.9651 0.090 Uiso 1 1 calc R . .
H31C H 0.9692 0.0901 0.9220 0.090 Uiso 1 1 calc R . .

loop_
_atom_site_aniso_label
_atom_site_aniso_U_11
_atom_site_aniso_U_22
_atom_site_aniso_U_33
_atom_site_aniso_U_23
_atom_site_aniso_U_13
_atom_site_aniso_U_12
Ru1 0.0137(3) 0.0112(3) 0.0139(3) 0.0011(2) -0.0041(2) -0.0015(3)
I3 0.0188(3) 0.0276(3) 0.0242(3) -0.0016(2) -0.0017(2) -0.0060(2)
I1 0.0278(3) 0.0245(3) 0.0411(4) -0.0038(3) -0.0065(3) -0.0043(3)
I2 0.0322(4) 0.0541(5) 0.0654(5) 0.0023(4) 0.0058(3) -0.0114(4)
I4 0.0393(4) 0.0193(3) 0.0299(3) -0.0009(2) -0.0062(3) -0.0058(3)
S1 0.0369(13) 0.0243(13) 0.0288(13) -0.0076(10) -0.0038(10) -0.0109(11)
S2 0.0184(11) 0.0393(15) 0.0321(13) 0.0117(11) -0.0023(9) -0.0087(10)
O1 0.015(3) 0.025(3) 0.029(3) 0.008(3) -0.004(2) -0.003(3)
O2 0.017(3) 0.026(4) 0.025(3) 0.007(3) -0.001(2) 0.000(3)
O3 0.024(3) 0.021(3) 0.029(4) 0.008(3) -0.009(3) -0.002(3)
O4 0.024(3) 0.022(3) 0.032(4) 0.005(3) -0.009(3) 0.007(3)
O5 0.036(4) 0.007(3) 0.032(4) 0.005(3) -0.016(3) -0.002(3)
O6 0.030(3) 0.013(3) 0.025(3) -0.001(3) -0.013(3) -0.002(3)
O7 0.044(4) 0.012(3) 0.036(4) -0.001(3) -0.021(3) -0.004(3)
O8 0.037(4) 0.016(3) 0.026(3) -0.002(3) -0.017(3) -0.005(3)
N6 0.025(4) 0.013(4) 0.018(4) 0.001(3) -0.010(3) -0.001(3)
O10 0.025(3) 0.022(3) 0.037(4) 0.009(3) 0.000(3) 0.001(3)
O11 0.020(3) 0.028(4) 0.029(4) 0.008(3) -0.003(3) -0.001(3)
N1 0.015(3) 0.019(4) 0.019(4) -0.004(3) -0.008(3) -0.001(3)
N2 0.012(3) 0.008(3) 0.018(3) -0.004(3) -0.007(3) 0.002(3)
N3 0.011(3) 0.013(3) 0.014(3) -0.001(3) -0.002(3) -0.001(3)
N4 0.015(3) 0.010(3) 0.016(3) 0.000(3) -0.001(3) -0.002(3)
N5 0.019(4) 0.016(4) 0.021(4) 0.002(3) -0.006(3) -0.001(3)
O12 0.039(4) 0.028(4) 0.035(4) 0.004(3) -0.015(3) -0.002(3)
C1 0.016(4) 0.020(5) 0.025(5) 0.000(4) -0.010(3) -0.003(4)
C2 0.019(4) 0.012(4) 0.023(4) -0.004(3) -0.010(3) 0.002(3)
C3 0.023(4) 0.014(4) 0.019(4) -0.002(3) -0.009(3) -0.001(4)
C4 0.019(4) 0.014(4) 0.021(4) 0.002(3) -0.003(3) -0.006(3)
C5 0.013(4) 0.016(4) 0.015(4) -0.002(3) -0.003(3) -0.002(3)
C6 0.019(4) 0.017(4) 0.004(3) 0.000(3) -0.004(3) -0.008(3)
C7 0.019(4) 0.016(4) 0.016(4) -0.001(3) -0.007(3) -0.004(3)
C8 0.018(4) 0.010(4) 0.020(4) -0.003(3) -0.004(3) 0.001(3)
C9 0.020(4) 0.018(4) 0.014(4) -0.003(3) -0.002(3) -0.002(4)
C10 0.020(4) 0.019(5) 0.019(4) -0.003(3) -0.005(3) 0.000(4)
C11 0.024(4) 0.013(4) 0.015(4) 0.002(3) -0.002(3) -0.005(4)
C12 0.030(5) 0.020(5) 0.022(5) -0.007(4) -0.007(4) -0.003(4)
C13 0.015(4) 0.014(4) 0.024(5) -0.001(3) -0.004(3) 0.007(3)
C14 0.021(4) 0.015(4) 0.024(5) 0.009(4) -0.008(3) -0.002(4)
C15 0.016(4) 0.020(4) 0.016(4) 0.002(3) -0.003(3) -0.006(3)
C16 0.019(4) 0.014(4) 0.015(4) 0.003(3) -0.003(3) -0.002(3)
C17 0.013(4) 0.015(4) 0.018(4) 0.002(3) -0.003(3) -0.004(3)
C18 0.015(4) 0.015(4) 0.021(4) -0.005(3) 0.002(3) -0.001(3)
C19 0.022(4) 0.017(4) 0.018(4) 0.002(3) -0.005(3) -0.009(4)
C20 0.026(5) 0.011(4) 0.025(5) 0.003(3) -0.004(4) -0.004(4)
C21 0.023(4) 0.015(4) 0.013(4) -0.001(3) -0.003(3) -0.003(4)
C22 0.022(4) 0.007(4) 0.023(5) 0.002(3) 0.000(4) 0.003(3)
C23 0.022(4) 0.009(4) 0.021(4) 0.000(3) 0.000(3) -0.002(3)
C24 0.021(4) 0.016(4) 0.022(5) 0.000(4) -0.008(3) -0.006(4)
C25 0.023(5) 0.029(5) 0.020(5) 0.004(4) -0.011(4) 0.001(4)
C26 0.026(5) 0.020(5) 0.019(4) 0.006(3) -0.008(4) -0.011(4)
C27 0.050(7) 0.053(8) 0.055(8) 0.012(6) -0.018(6) 0.000(6)
O13 0.047(5) 0.045(5) 0.051(5) 0.012(4) -0.027(4) -0.007(4)
C29 0.034(6) 0.044(7) 0.046(7) 0.004(5) 0.003(5) -0.009(5)
C30 0.036(6) 0.041(7) 0.038(6) 0.012(5) 0.006(5) -0.002(5)
C31 0.081(10) 0.029(6) 0.056(8) -0.008(6) -0.024(7) 0.012(6)

loop_
_atom_type_symbol
_atom_type_description
_atom_type_scat_dispersion_real
_atom_type_scat_dispersion_imag
_atom_type_scat_source
C C 0.0033 0.0016 'International Tables Vol C Tables 4.2.6.8 and 6.1.1.4'
H H 0.0000 0.0000 'International Tables Vol C Tables 4.2.6.8 and 6.1.1.4'
N N 0.0061 0.0033 'International Tables Vol C Tables 4.2.6.8 and 6.1.1.4'
O O 0.0106 0.0060 'International Tables Vol C Tables 4.2.6.8 and 6.1.1.4'
S S 0.1246 0.1234 'International Tables Vol C Tables 4.2.6.8 and 6.1.1.4'
Ru Ru -1.2594 0.8363 'International Tables Vol C Tables 4.2.6.8 and 6.1.1.4'
I I -0.4742 1.8119 'International Tables Vol C Tables 4.2.6.8 and 6.1.1.4'

loop_
_geom_angle_atom_site_label_1
_geom_angle_atom_site_label_2
_geom_angle_atom_site_label_3
_geom_angle
_geom_angle_site_symmetry_1
_geom_angle_site_symmetry_3
_geom_angle_publ_flag
N4 Ru1 N3 78.7(3) . . ?
N4 Ru1 N1 172.5(3) . . ?
N3 Ru1 N1 95.9(3) . . ?
N4 Ru1 N2 95.1(3) . . ?
N3 Ru1 N2 90.4(2) . . ?
N1 Ru1 N2 79.5(3) . . ?
N4 Ru1 N5 95.6(3) . . ?
N3 Ru1 N5 174.1(3) . . ?
N1 Ru1 N5 89.6(3) . . ?
N2 Ru1 N5 88.4(3) . . ?
N4 Ru1 N6 90.0(3) . . ?
N3 Ru1 N6 90.6(3) . . ?
N1 Ru1 N6 95.4(3) . . ?
N2 Ru1 N6 174.9(3) . . ?
N5 Ru1 N6 91.1(3) . . ?
I4 I3 S2 172.42(6) . . ?
I2 I1 S1 178.20(6) . . ?
C25 S1 I1 88.1(3) . . ?
C26 S2 I3 91.2(3) . . ?
C9 O2 H2A 109.5 . . ?
C12 O3 H3A 109.5 . . ?
C22 O5 H5A 109.5 . . ?
C24 O8 H8A 109.5 . . ?
C26 N6 Ru1 176.9(7) . . ?
C29 O10 H10A 109.5 . . ?
C30 O11 H11 109.5 . . ?
C1 N1 C5 117.3(7) . . ?
C1 N1 Ru1 126.4(6) . . ?
C5 N1 Ru1 116.3(5) . . ?
C11 N2 C6 118.5(7) . . ?
C11 N2 Ru1 126.4(6) . . ?
C6 N2 Ru1 115.0(5) . . ?
C13 N3 C17 118.1(7) . . ?
C13 N3 Ru1 125.4(6) . . ?
C17 N3 Ru1 116.5(5) . . ?
C18 N4 C19 118.7(7) . . ?
C18 N4 Ru1 116.5(5) . . ?
C19 N4 Ru1 124.7(5) . . ?
C25 N5 Ru1 176.6(7) . . ?
C31 O12 H12 109.5 . . ?
N1 C1 C2 122.6(8) . . ?
N1 C1 H1 118.7 . . ?
C2 C1 H1 118.7 . . ?
C3 C2 C1 118.7(8) . . ?
C3 C2 H2 120.7 . . ?
C1 C2 H2 120.7 . . ?
C2 C3 C4 119.5(8) . . ?
C2 C3 C12 120.2(8) . . ?
C4 C3 C12 120.3(8) . . ?
C5 C4 C3 119.3(8) . . ?
C5 C4 H4 120.4 . . ?
C3 C4 H4 120.4 . . ?
N1 C5 C4 122.7(7) . . ?
N1 C5 C6 113.3(7) . . ?
C4 C5 C6 124.0(7) . . ?
N2 C6 C7 121.4(7) . . ?
N2 C6 C5 115.8(7) . . ?
C7 C6 C5 122.8(7) . . ?
C8 C7 C6 120.2(8) . . ?
C8 C7 H7 119.9 . . ?
C6 C7 H7 119.9 . . ?
C7 C8 C10 118.1(8) . . ?
C7 C8 C9 119.0(8) . . ?
C10 C8 C9 122.8(8) . . ?
O1 C9 O2 124.7(8) . . ?
O1 C9 C8 121.5(8) . . ?
O2 C9 C8 113.8(7) . . ?
C11 C10 C8 119.4(8) . . ?
C11 C10 H10 120.3 . . ?
C8 C10 H10 120.3 . . ?
N2 C11 C10 122.4(8) . . ?
N2 C11 H11X 118.8 . . ?
C10 C11 H11X 118.8 . . ?
O4 C12 O3 124.4(9) . . ?
O4 C12 C3 121.5(8) . . ?
O3 C12 C3 114.1(8) . . ?
N3 C13 C14 123.2(8) . . ?
N3 C13 H13 118.4 . . ?
C14 C13 H13 118.4 . . ?
C13 C14 C15 117.9(8) . . ?
C13 C14 H14 121.1 . . ?
C15 C14 H14 121.1 . . ?
C14 C15 C16 119.6(8) . . ?
C14 C15 C24 121.0(8) . . ?
C16 C15 C24 119.4(7) . . ?
C17 C16 C15 119.4(8) . . ?
C17 C16 H16 120.3 . . ?
C15 C16 H16 120.3 . . ?
N3 C17 C16 121.7(8) . . ?
N3 C17 C18 113.5(7) . . ?
C16 C17 C18 124.7(7) . . ?
N4 C18 C23 121.6(8) . . ?
N4 C18 C17 114.0(7) . . ?
C23 C18 C17 124.4(7) . . ?
N4 C19 C20 122.7(8) . . ?
N4 C19 H19 118.7 . . ?
C20 C19 H19 118.7 . . ?
C19 C20 C21 117.8(8) . . ?
C19 C20 H20 121.1 . . ?
C21 C20 H20 121.1 . . ?
C23 C21 C20 119.4(8) . . ?
C23 C21 C22 120.6(7) . . ?
C20 C21 C22 119.9(8) . . ?
O6 C22 O5 124.3(8) . . ?
O6 C22 C21 123.1(7) . . ?
O5 C22 C21 112.6(7) . . ?
C21 C23 C18 119.6(8) . . ?
C21 C23 H23 120.2 . . ?
C18 C23 H23 120.2 . . ?
O7 C24 O8 123.8(8) . . ?
O7 C24 C15 123.4(8) . . ?
O8 C24 C15 112.9(7) . . ?
N5 C25 S1 177.8(8) . . ?
N6 C26 S2 178.5(9) . . ?
O13 C27 H27A 109.5 . . ?
O13 C27 H27B 109.5 . . ?
H27A C27 H27B 109.5 . . ?
O13 C27 H27C 109.5 . . ?
H27A C27 H27C 109.5 . . ?
H27B C27 H27C 109.5 . . ?
C27 O13 H13A 109.5 . . ?
O10 C29 H29A 109.5 . . ?
O10 C29 H29B 109.5 . . ?
H29A C29 H29B 109.5 . . ?
O10 C29 H29C 109.5 . . ?
H29A C29 H29C 109.5 . . ?
H29B C29 H29C 109.5 . . ?
O11 C30 H30A 109.5 . . ?
O11 C30 H30B 109.5 . . ?
H30A C30 H30B 109.5 . . ?
O11 C30 H30C 109.5 . . ?
H30A C30 H30C 109.5 . . ?
H30B C30 H30C 109.5 . . ?
O12 C31 H31A 109.5 . . ?
O12 C31 H31B 109.5 . . ?
H31A C31 H31B 109.5 . . ?
O12 C31 H31C 109.5 . . ?
H31A C31 H31C 109.5 . . ?
H31B C31 H31C 109.5 . . ?

loop_
_geom_bond_atom_site_label_1
_geom_bond_atom_site_label_2
_geom_bond_distance
_geom_bond_site_symmetry_2
_geom_bond_publ_flag
Ru1 N4 2.029(7) . yes
Ru1 N3 2.035(6) . yes
Ru1 N1 2.041(7) . yes
Ru1 N2 2.044(6) . yes
Ru1 N5 2.045(7) . yes
Ru1 N6 2.053(8) . yes
I3 I4 2.7669(9) . yes
I3 S2 2.954(3) . yes
I1 I2 2.7770(10) . yes
I1 S1 2.836(3) . yes
S1 C25 1.670(10) . ?
S2 C26 1.673(9) . ?
O1 C9 1.231(10) . ?
O2 C9 1.290(10) . ?
O2 H2A 0.8400 . ?
O3 C12 1.311(11) . ?
O3 H3A 0.8400 . ?
O4 C12 1.235(11) . ?
O5 C22 1.322(10) . ?
O5 H5A 0.8400 . ?
O6 C22 1.229(10) . ?
O7 C24 1.198(10) . ?
O8 C24 1.322(10) . ?
O8 H8A 0.8400 . ?
N6 C26 1.113(11) . ?
O10 C29 1.402(12) . ?
O10 H10A 0.8400 . ?
O11 C30 1.375(12) . ?
O11 H11 0.8400 . ?
N1 C1 1.362(11) . ?
N1 C5 1.364(11) . ?
N2 C11 1.344(11) . ?
N2 C6 1.359(10) . ?
N3 C13 1.353(10) . ?
N3 C17 1.361(10) . ?
N4 C18 1.355(11) . ?
N4 C19 1.363(10) . ?
N5 C25 1.126(12) . ?
O12 C31 1.413(13) . ?
O12 H12 0.8400 . ?
C1 C2 1.385(12) . ?
C1 H1 0.9500 . ?
C2 C3 1.381(12) . ?
C2 H2 0.9500 . ?
C3 C4 1.386(12) . ?
C3 C12 1.493(12) . ?
C4 C5 1.367(12) . ?
C4 H4 0.9500 . ?
C5 C6 1.481(11) . ?
C6 C7 1.383(11) . ?
C7 C8 1.382(11) . ?
C7 H7 0.9500 . ?
C8 C10 1.390(12) . ?
C8 C9 1.491(11) . ?
C10 C11 1.383(12) . ?
C10 H10 0.9500 . ?
C11 H11X 0.9500 . ?
C13 C14 1.377(12) . ?
C13 H13 0.9500 . ?
C14 C15 1.388(11) . ?
C14 H14 0.9500 . ?
C15 C16 1.389(12) . ?
C15 C24 1.493(11) . ?
C16 C17 1.371(11) . ?
C16 H16 0.9500 . ?
C17 C18 1.483(11) . ?
C18 C23 1.388(12) . ?
C19 C20 1.389(12) . ?
C19 H19 0.9500 . ?
C20 C21 1.410(12) . ?
C20 H20 0.9500 . ?
C21 C23 1.386(11) . ?
C21 C22 1.494(11) . ?
C23 H23 0.9500 . ?
C27 O13 1.449(15) . ?
C27 H27A 0.9800 . ?
C27 H27B 0.9800 . ?
C27 H27C 0.9800 . ?
O13 H13A 0.8400 . ?
C29 H29A 0.9800 . ?
C29 H29B 0.9800 . ?
C29 H29C 0.9800 . ?
C30 H30A 0.9800 . ?
C30 H30B 0.9800 . ?
C30 H30C 0.9800 . ?
C31 H31A 0.9800 . ?
C31 H31B 0.9800 . ?
C31 H31C 0.9800 . ?

loop_
_geom_hbond_atom_site_label_D
_geom_hbond_atom_site_label_H
_geom_hbond_atom_site_label_A
_geom_hbond_distance_DH
_geom_hbond_distance_HA
_geom_hbond_distance_DA
_geom_hbond_angle_DHA
_geom_hbond_site_symmetry_A
_geom_hbond_publ_flag
O2 H2A O11 0.84 1.77 2.592(8) 164.3 1_655 yes
O3 H3A O10 0.84 1.70 2.521(9) 165.1 1_565 yes
O5 H5A O12 0.84 1.72 2.536(9) 164.9 . yes
O8 H8A O6 0.84 1.85 2.665(8) 162.9 2_677 yes
O10 H10A O4 0.84 1.87 2.682(9) 161.7 2_576 yes
O11 H11 O1 0.84 2.02 2.789(9) 152.6 2_676 yes
O12 H12 O13 0.84 1.89 2.716(10) 170.0 2_667 yes
O13 H13A S2 0.84 2.58 3.346(8) 151.3 . yes
